data_1538457
loop_
_publ_author_name
'Pannetier, G.'
'Gaultier, M.'

_publ_section_title
;
 Structure cristalline de la forme 'basse temperature' du sulfate de
 thallium (I). Tl2 S O4 (I) beta
;
_journal_name_full 'Bulletin de la Societe Chimique de France (Vol=Year)'
_journal_page_first 3336
_journal_page_last 3341
_journal_volume 1966
_journal_year 1966
_chemical_formula_sum 'O4 S Tl2'
_chemical_name_systematic 'Tl2 (S O4)'
_space_group_IT_number 62
_symmetry_space_group_name_Hall '-P 2c 2n'
_symmetry_space_group_name_H-M 'P n a m'
_cell_angle_alpha 90
_cell_angle_beta 90
_cell_angle_gamma 90
_cell_formula_units_Z 4
_cell_length_a 7.821
_cell_length_b 10.63
_cell_length_c 5.934
_cell_volume 493.336
_citation_journal_id_ASTM BSCFAS
_cod_data_source_file Pannetier_BSCFAS_1966_1880.cif
_cod_data_source_block O4S1Tl2
_cod_original_cell_volume 493.3363
_cod_original_sg_symbol_Hall '-P 2ac 2n (-x,z,y)'
_cod_original_formula_sum 'O4 S1 Tl2'
_cod_database_code 1538457

loop_
_symmetry_equiv_pos_as_xyz
x,y,z
-x+1/2,y+1/2,-z
x+1/2,-y+1/2,-z+1/2
-x,-y,z+1/2
-x,-y,-z
x-1/2,-y-1/2,z
-x-1/2,y-1/2,z-1/2
x,y,-z-1/2

loop_
_atom_site_label
_atom_site_type_symbol
_atom_site_fract_x
_atom_site_fract_y
_atom_site_fract_z
_atom_site_occupancy
_atom_site_U_iso_or_equiv
S1 S+6 0.2405 0.4155 0.25 1 0.0
Tl2 Tl+1 -0.0089 0.6938 0.25 1 0.0
O2 O-2 0.3298 0.5488 0.25 1 0.0
Tl1 Tl+1 0.1756 0.0868 0.25 1 0.0
O3 O-2 0.3027 0.3383 0.044 1 0.0
O1 O-2 0.0559 0.4186 0.25 1 0.0
